data_1572042
loop_
_publ_author_name
'Nascimento, Mitchell A.'
'LaPierre, Etienne A.'
'Patrick, Brian O.'
'Watson, Jade E. T.'
'Watanabe, Lara'
'Rawson, Jeremy'
'Hering-Junghans, Christian'
'Manners, Ian'

_publ_section_title
;
 1,3-Dipolar cyclisation reactions of nitriles with sterically encumbered
 cyclic triphosphanes: synthesis and electronic structure of
 phosphorus-rich heterocycles with tunable colour.
;
_journal_issue 30
_journal_name_full 'Chemical science'
_journal_page_first 12006
_journal_page_last 12016
_journal_paper_doi 10.1039/d4sc02497d
_journal_volume 15
_journal_year 2024
_chemical_formula_moiety 'C52 H74 N P3'
_chemical_formula_sum 'C52 H74 N P3'
_chemical_formula_weight 806.03
_space_group_crystal_system monoclinic
_space_group_IT_number 14
_space_group_name_Hall '-P 2ybc'
_space_group_name_H-M_alt 'P 1 21/c 1'
_atom_sites_solution_hydrogens mixed
_audit_creation_date 2022-05-28
_audit_creation_method
;
Olex2 1.3
(compiled 2020.11.12 svn.r5f609507 for OlexSys, GUI svn.r6408)
;
_audit_update_record
;
2023-09-05 deposited with the CCDC.	2024-07-01 downloaded from the CCDC.
;
_cell_angle_alpha 90
_cell_angle_beta 98.699(3)
_cell_angle_gamma 90
_cell_formula_units_Z 4
_cell_length_a 12.9840(4)
_cell_length_b 8.7134(3)
_cell_length_c 42.5367(14)
_cell_measurement_reflns_used 7620
_cell_measurement_temperature 173(2)
_cell_measurement_theta_max 55.62
_cell_measurement_theta_min 3.75
_cell_volume 4757.0(3)
_computing_cell_refinement 'SAINT V8.40A (?, 2016)'
_computing_data_reduction 'SAINT V8.40A (?, 2016)'
_computing_molecular_graphics 'Olex2 1.3 (Dolomanov et al., 2009)'
_computing_publication_material 'Olex2 1.3 (Dolomanov et al., 2009)'
_computing_structure_refinement 'ShelXL (Sheldrick, 2015)'
_computing_structure_solution 'SHELXT 2018/2 (Sheldrick, 2018)'
_diffrn_ambient_temperature 173.15
_diffrn_measured_fraction_theta_full 0.991
_diffrn_measured_fraction_theta_max 0.991
_diffrn_measurement_device_type 'Bruker APEX-II CCD'
_diffrn_measurement_method '\f and \w scans'
_diffrn_radiation_type CuK\a
_diffrn_radiation_wavelength 1.54178
_diffrn_reflns_av_R_equivalents 0.1149
_diffrn_reflns_av_unetI/netI 0.0775
_diffrn_reflns_Laue_measured_fraction_full 0.991
_diffrn_reflns_Laue_measured_fraction_max 0.991
_diffrn_reflns_limit_h_max 12
_diffrn_reflns_limit_h_min -13
_diffrn_reflns_limit_k_max 9
_diffrn_reflns_limit_k_min -9
_diffrn_reflns_limit_l_max 45
_diffrn_reflns_limit_l_min -44
_diffrn_reflns_number 39675
_diffrn_reflns_point_group_measured_fraction_full 0.991
_diffrn_reflns_point_group_measured_fraction_max 0.991
_diffrn_reflns_theta_full 56.054
_diffrn_reflns_theta_max 56.054
_diffrn_reflns_theta_min 2.101
_diffrn_standards_number 0
_exptl_absorpt_coefficient_mu 1.390
_exptl_absorpt_correction_T_max 0.7510
_exptl_absorpt_correction_T_min 0.6591
_exptl_absorpt_correction_type multi-scan
_exptl_absorpt_process_details
;
SADABS-2016/2 (Bruker,2016/2) was used for absorption correction.
wR2(int) was 0.0960 before and 0.0779 after correction.
The Ratio of minimum to maximum transmission is 0.8776.
The \l/2 correction factor is Not present.
;
_exptl_crystal_colour orange
_exptl_crystal_colour_primary orange
_exptl_crystal_density_diffrn 1.125
_exptl_crystal_density_method 'not measured'
_exptl_crystal_description needle
_exptl_crystal_F_000 1752
_exptl_crystal_size_max 0.1
_exptl_crystal_size_mid 0.01
_exptl_crystal_size_min 0.01
_refine_diff_density_max 0.661
_refine_diff_density_min -0.351
_refine_diff_density_rms 0.055
_refine_ls_extinction_method none
_refine_ls_goodness_of_fit_ref 1.042
_refine_ls_hydrogen_treatment mixed
_refine_ls_matrix_type full
_refine_ls_number_parameters 561
_refine_ls_number_reflns 6153
_refine_ls_number_restraints 390
_refine_ls_restrained_S_all 1.009
_refine_ls_R_factor_all 0.0867
_refine_ls_R_factor_gt 0.0596
_refine_ls_shift/su_max 0.000
_refine_ls_shift/su_mean 0.000
_refine_ls_structure_factor_coef Fsqd
_refine_ls_weighting_details 'w=1/[\s^2^(Fo^2^)+(0.0456P)^2^+6.4409P] where P=(Fo^2^+2Fc^2^)/3'
_refine_ls_weighting_scheme calc
_refine_ls_wR_factor_gt 0.1308
_refine_ls_wR_factor_ref 0.1455
_reflns_Friedel_coverage 0.000
_reflns_number_gt 4534
_reflns_number_total 6153
_reflns_threshold_expression 'I > 2\s(I)'
_cod_data_source_file d4sc02497d4.cif
_cod_data_source_block im030_a
_cod_depositor_comments 'Adding full bibliography for 1572027--1572043.cif.'
_cod_database_code 1572042
_shelx_shelxl_version_number 2018/3
_shelx_space_group_comment
;
The symmetry employed for this shelxl refinement is uniquely defined
by the following loop, which should always be used as a source of
symmetry information in preference to the above space-group names.
They are only intended as comments.
;
_olex2_refinement_description
;
1. Uiso/Uaniso restraints and constraints
All non-hydrogen atoms have similar U: within 2A with sigma of 0.04 and sigma
for terminal atoms of 0.08 within 2A
2. Others
 Fixed Sof: C18A(0.6667) H18A(0.6667) H18B(0.6667) H18C(0.6667) C18B(0.3333)
 H18D(0.3333) H18E(0.3333) H18F(0.3333) C19A(0.6667) H19A(0.6667) H19B(0.6667)
 H19C(0.6667) C19B(0.3333) H19D(0.3333) H19E(0.3333) H19F(0.3333) C30A(0.6667)
 H30A(0.6667) H30B(0.6667) H30C(0.6667) C30B(0.3333) H30D(0.3333) H30E(0.3333)
 H30F(0.3333)
3.a Ternary CH refined with riding coordinates:
 C14(H14), C20(H20), C32(H32), C35(H35), C44(H44), C47(H47), C50(H50)
3.b Aromatic/amide H refined with riding coordinates:
 C3(H3), C4(H4), C5(H5), C6(H6), C7(H7), C10(H10), C12(H12), C25(H25),
 C27(H27), C40(H40), C42(H42)
3.c Idealised Me refined as rotating group:
 C52(H52A,H52B,H52C), C15(H15A,H15B,H15C), C16(H16A,H16B,H16C), C18A(H18A,H18B,
 H18C), C18B(H18D,H18E,H18F), C19A(H19A,H19B,H19C), C19B(H19D,H19E,H19F),
 C21(H21A,H21B,H21C), C22(H22A,H22B,H22C), C30A(H30A,H30B,H30C), C30B(H30D,H30E,
 H30F), C31(H31A,H31B,H31C), C33(H33A,H33B,H33C), C34(H34A,H34B,H34C), C36(H36A,
 H36B,H36C), C37(H37A,H37B,H37C), C45(H45A,H45B,H45C), C46(H46A,H46B,H46C),
 C48(H48A,H48B,H48C), C49(H49A,H49B,H49C), C51(H51A,H51B,H51C)
;
_olex2_submission_special_instructions 'No special instructions were received'

loop_
_space_group_symop_operation_xyz
'x, y, z'
'-x, y+1/2, -z+1/2'
'-x, -y, -z'
'x, -y-1/2, z-1/2'

loop_
_atom_site_label
_atom_site_type_symbol
_atom_site_fract_x
_atom_site_fract_y
_atom_site_fract_z
_atom_site_U_iso_or_equiv
_atom_site_adp_type
_atom_site_occupancy
_atom_site_site_symmetry_order
_atom_site_calc_flag
_atom_site_refinement_flags_posn
_atom_site_refinement_flags_adp
_atom_site_refinement_flags_occupancy
_atom_site_disorder_assembly
_atom_site_disorder_group
C1 C 0.8865(3) 0.1779(5) 0.39270(9) 0.0300(9) Uani 1 1 d . U . . .
C2 C 0.9735(3) 0.1205(5) 0.41666(9) 0.0378(11) Uani 1 1 d . U . . .
C3 C 0.9555(4) 0.0154(6) 0.43962(10) 0.0493(13) Uani 1 1 d . U . . .
H3 H 0.886750 -0.020705 0.440099 0.059 Uiso 1 1 calc R U . . .
C4 C 1.0370(5) -0.0380(6) 0.46205(12) 0.0651(16) Uani 1 1 d . U . . .
H4 H 1.024305 -0.111847 0.477442 0.078 Uiso 1 1 calc R U . . .
C5 C 1.1361(5) 0.0172(8) 0.46167(14) 0.082(2) Uani 1 1 d . U . . .
H5 H 1.191732 -0.017105 0.477169 0.098 Uiso 1 1 calc R U . . .
C6 C 1.1554(4) 0.1232(8) 0.43871(15) 0.0724(18) Uani 1 1 d . U . . .
H6 H 1.223957 0.160747 0.438543 0.087 Uiso 1 1 calc R U . . .
C7 C 1.0745(3) 0.1733(6) 0.41623(11) 0.0510(13) Uani 1 1 d . U . . .
H7 H 1.087797 0.244231 0.400360 0.061 Uiso 1 1 calc R U . . .
C8 C 0.7353(3) 0.2257(5) 0.43952(9) 0.0288(9) Uani 1 1 d . U . . .
C9 C 0.6710(3) 0.1394(5) 0.45704(9) 0.0316(10) Uani 1 1 d . U . . .
C52 C 0.5690(3) 0.4746(5) 0.27576(11) 0.0450(12) Uani 1 1 d . U . . .
H52A H 0.569307 0.528680 0.295981 0.068 Uiso 1 1 calc R U . . .
H52B H 0.508326 0.406459 0.271951 0.068 Uiso 1 1 calc R U . . .
H52C H 0.565338 0.549524 0.258438 0.068 Uiso 1 1 calc R U . . .
C10 C 0.6503(3) 0.1993(5) 0.48597(9) 0.0316(10) Uani 1 1 d . U . . .
H10 H 0.605734 0.142996 0.497525 0.038 Uiso 1 1 calc R U . . .
C11 C 0.6913(3) 0.3360(5) 0.49852(9) 0.0310(10) Uani 1 1 d . U . . .
C12 C 0.7561(3) 0.4165(5) 0.48134(9) 0.0304(10) Uani 1 1 d . U . . .
H12 H 0.787121 0.509099 0.489955 0.036 Uiso 1 1 calc R U . . .
C13 C 0.7774(3) 0.3666(5) 0.45191(9) 0.0286(9) Uani 1 1 d . U . . .
C14 C 0.6191(3) -0.0110(5) 0.44536(9) 0.0370(11) Uani 1 1 d . U . . .
H14 H 0.659293 -0.054231 0.429133 0.044 Uiso 1 1 calc R U . . .
C15 C 0.5089(4) 0.0174(6) 0.42890(12) 0.0610(15) Uani 1 1 d . U . . .
H15A H 0.468582 0.067207 0.443746 0.091 Uiso 1 1 calc R U . . .
H15B H 0.476171 -0.080696 0.421908 0.091 Uiso 1 1 calc R U . . .
H15C H 0.510515 0.083917 0.410416 0.091 Uiso 1 1 calc R U . . .
C16 C 0.6207(3) -0.1309(5) 0.47169(10) 0.0414(11) Uani 1 1 d . U . . .
H16A H 0.575197 -0.097417 0.486783 0.062 Uiso 1 1 calc R U . . .
H16B H 0.691984 -0.142823 0.482837 0.062 Uiso 1 1 calc R U . . .
H16C H 0.595789 -0.229416 0.462323 0.062 Uiso 1 1 calc R U . . .
C17 C 0.6660(4) 0.3947(5) 0.53015(9) 0.0378(11) Uani 1 1 d . U . . .
C18A C 0.6147(7) 0.5546(10) 0.52593(16) 0.064(3) Uani 0.6667 1 d . U P A 1
H18A H 0.592422 0.586444 0.545955 0.096 Uiso 0.6667 1 calc R U P A 1
H18B H 0.554045 0.550067 0.509171 0.096 Uiso 0.6667 1 calc R U P A 1
H18C H 0.665056 0.628940 0.519994 0.096 Uiso 0.6667 1 calc R U P A 1
C18B C 0.7154(16) 0.558(2) 0.5391(4) 0.079(5) Uani 0.3333 1 d . U P A 2
H18D H 0.790624 0.553543 0.538776 0.118 Uiso 0.3333 1 calc R U P A 2
H18E H 0.702375 0.586485 0.560410 0.118 Uiso 0.3333 1 calc R U P A 2
H18F H 0.683684 0.633778 0.523633 0.118 Uiso 0.3333 1 calc R U P A 2
C19A C 0.7548(6) 0.3943(10) 0.55549(18) 0.0382(19) Uani 0.6667 1 d . U P A 1
H19A H 0.786721 0.292124 0.557082 0.057 Uiso 0.6667 1 calc R U P A 1
H19B H 0.731441 0.420341 0.575682 0.057 Uiso 0.6667 1 calc R U P A 1
H19C H 0.806072 0.470115 0.550765 0.057 Uiso 0.6667 1 calc R U P A 1
C19B C 0.7324(15) 0.293(2) 0.5573(4) 0.060(5) Uani 0.3333 1 d . U P A 2
H19D H 0.708857 0.186540 0.555216 0.090 Uiso 0.3333 1 calc R U P A 2
H19E H 0.722787 0.332840 0.578212 0.090 Uiso 0.3333 1 calc R U P A 2
H19F H 0.806363 0.298715 0.555039 0.090 Uiso 0.3333 1 calc R U P A 2
C20 C 0.8435(3) 0.4730(4) 0.43463(9) 0.0285(9) Uani 1 1 d . U . . .
H20 H 0.851559 0.424322 0.413849 0.034 Uiso 1 1 calc R U . . .
C21 C 0.7885(3) 0.6265(5) 0.42767(10) 0.0375(11) Uani 1 1 d . U . . .
H21A H 0.718545 0.608901 0.415938 0.056 Uiso 1 1 calc R U . . .
H21B H 0.828465 0.690242 0.414864 0.056 Uiso 1 1 calc R U . . .
H21C H 0.783093 0.678911 0.447736 0.056 Uiso 1 1 calc R U . . .
C22 C 0.9526(3) 0.4946(5) 0.45373(10) 0.0381(11) Uani 1 1 d . U . . .
H22A H 0.946975 0.547588 0.473718 0.057 Uiso 1 1 calc R U . . .
H22B H 0.995285 0.555930 0.441307 0.057 Uiso 1 1 calc R U . . .
H22C H 0.985232 0.394067 0.458361 0.057 Uiso 1 1 calc R U . . .
C23 C 0.5609(3) 0.2088(5) 0.34925(9) 0.0298(10) Uani 1 1 d . U . . .
C24 C 0.4680(3) 0.2896(5) 0.35101(10) 0.0397(11) Uani 1 1 d . U . . .
C25 C 0.3731(3) 0.2095(6) 0.34676(11) 0.0499(14) Uani 1 1 d . U . . .
H25 H 0.311153 0.263906 0.348876 0.060 Uiso 1 1 calc R U . . .
C26 C 0.3661(3) 0.0545(6) 0.33962(11) 0.0463(13) Uani 1 1 d . U . . .
C27 C 0.4560(3) -0.0171(6) 0.33512(10) 0.0388(11) Uani 1 1 d . U . . .
H27 H 0.451865 -0.121115 0.328378 0.047 Uiso 1 1 calc R U . . .
C28 C 0.5538(3) 0.0532(5) 0.33980(9) 0.0318(10) Uani 1 1 d . U . . .
C29 C 0.4675(4) 0.4575(6) 0.35875(15) 0.0627(16) Uani 1 1 d . U . . .
C30A C 0.3736(8) 0.5373(13) 0.3347(2) 0.048(3) Uani 0.6667 1 d . U P B 2
H30A H 0.379259 0.508606 0.312761 0.072 Uiso 0.6667 1 calc R U P B 2
H30B H 0.378423 0.649076 0.336959 0.072 Uiso 0.6667 1 calc R U P B 2
H30C H 0.306466 0.502249 0.339919 0.072 Uiso 0.6667 1 calc R U P B 2
C30B C 0.3905(16) 0.576(3) 0.3535(6) 0.076(8) Uani 0.3333 1 d . U P B 1
H30D H 0.370762 0.593179 0.330596 0.114 Uiso 0.3333 1 calc R U P B 1
H30E H 0.419106 0.671542 0.363569 0.114 Uiso 0.3333 1 calc R U P B 1
H30F H 0.328872 0.545842 0.362746 0.114 Uiso 0.3333 1 calc R U P B 1
C31 C 0.4677(5) 0.4798(7) 0.39426(17) 0.092(2) Uani 1 1 d . U . C 2
H31A H 0.403849 0.436181 0.400232 0.138 Uiso 1 1 calc R U . C 2
H31B H 0.471053 0.589602 0.399260 0.138 Uiso 1 1 calc R U . C 2
H31C H 0.528408 0.427835 0.406137 0.138 Uiso 1 1 calc R U . C 2
C32 C 0.2655(3) -0.0363(7) 0.33937(12) 0.0584(15) Uani 1 1 d . U . . .
H32 H 0.275523 -0.133036 0.327542 0.070 Uiso 1 1 calc R U . . .
C33 C 0.1720(4) 0.0295(8) 0.32320(14) 0.085(2) Uani 1 1 d . U . . .
H33A H 0.155327 0.122400 0.334410 0.127 Uiso 1 1 calc R U . . .
H33B H 0.114945 -0.044463 0.322613 0.127 Uiso 1 1 calc R U . . .
H33C H 0.181440 0.056114 0.301425 0.127 Uiso 1 1 calc R U . . .
C34 C 0.2604(4) -0.0868(8) 0.37360(12) 0.0731(19) Uani 1 1 d . U . . .
H34A H 0.247146 0.002702 0.386344 0.110 Uiso 1 1 calc R U . . .
H34B H 0.326742 -0.134056 0.382679 0.110 Uiso 1 1 calc R U . . .
H34C H 0.203952 -0.161509 0.373668 0.110 Uiso 1 1 calc R U . . .
C35 C 0.6448(3) -0.0439(5) 0.33380(9) 0.0343(10) Uani 1 1 d . U . . .
H35 H 0.709988 0.014872 0.341404 0.041 Uiso 1 1 calc R U . . .
C36 C 0.6409(4) -0.0727(5) 0.29818(10) 0.0444(12) Uani 1 1 d . U . . .
H36A H 0.577787 -0.130912 0.290104 0.067 Uiso 1 1 calc R U . . .
H36B H 0.702406 -0.131453 0.294602 0.067 Uiso 1 1 calc R U . . .
H36C H 0.639819 0.025716 0.286991 0.067 Uiso 1 1 calc R U . . .
C37 C 0.6515(3) -0.1971(5) 0.35164(10) 0.0404(11) Uani 1 1 d . U . . .
H37A H 0.653045 -0.178057 0.374411 0.061 Uiso 1 1 calc R U . . .
H37B H 0.715022 -0.251322 0.348281 0.061 Uiso 1 1 calc R U . . .
H37C H 0.590526 -0.259993 0.343634 0.061 Uiso 1 1 calc R U . . .
C38 C 0.8302(3) 0.4538(5) 0.31736(8) 0.0262(9) Uani 1 1 d . U . . .
C39 C 0.9101(3) 0.5619(5) 0.32717(9) 0.0303(10) Uani 1 1 d . U . . .
C40 C 0.9261(3) 0.6790(5) 0.30627(10) 0.0384(11) Uani 1 1 d . U . . .
H40 H 0.981780 0.748408 0.312600 0.046 Uiso 1 1 calc R U . . .
C41 C 0.8663(3) 0.7011(5) 0.27689(10) 0.0377(11) Uani 1 1 d . U . . .
C42 C 0.7832(3) 0.6007(5) 0.26868(9) 0.0326(10) Uani 1 1 d . U . . .
H42 H 0.738052 0.615801 0.249164 0.039 Uiso 1 1 calc R U . . .
C43 C 0.7642(3) 0.4791(5) 0.28815(8) 0.0266(9) Uani 1 1 d . U . . .
C44 C 0.9804(3) 0.5597(5) 0.35921(9) 0.0357(11) Uani 1 1 d . U . . .
H44 H 0.949790 0.487279 0.373530 0.043 Uiso 1 1 calc R U . . .
C45 C 1.0882(3) 0.5024(6) 0.35549(11) 0.0495(13) Uani 1 1 d . U . . .
H45A H 1.083212 0.397222 0.347242 0.074 Uiso 1 1 calc R U . . .
H45B H 1.132990 0.504017 0.376210 0.074 Uiso 1 1 calc R U . . .
H45C H 1.117975 0.568967 0.340618 0.074 Uiso 1 1 calc R U . . .
C46 C 0.9869(3) 0.7202(5) 0.37464(10) 0.0453(12) Uani 1 1 d . U . . .
H46A H 1.021920 0.790963 0.361804 0.068 Uiso 1 1 calc R U . . .
H46B H 1.026379 0.713921 0.396136 0.068 Uiso 1 1 calc R U . . .
H46C H 0.916391 0.757836 0.375788 0.068 Uiso 1 1 calc R U . . .
C47 C 0.8936(4) 0.8326(6) 0.25619(12) 0.0572(14) Uani 1 1 d . U . . .
H47 H 0.911048 0.921870 0.270789 0.069 Uiso 1 1 calc R U . . .
C48 C 0.9927(4) 0.7962(7) 0.24219(12) 0.0672(16) Uani 1 1 d . U . . .
H48A H 1.049917 0.775131 0.259472 0.101 Uiso 1 1 calc R U . . .
H48B H 1.010947 0.884115 0.229766 0.101 Uiso 1 1 calc R U . . .
H48C H 0.980765 0.705913 0.228368 0.101 Uiso 1 1 calc R U . . .
C49 C 0.8062(5) 0.8848(7) 0.23137(13) 0.0719(17) Uani 1 1 d . U . . .
H49A H 0.788246 0.802836 0.215733 0.108 Uiso 1 1 calc R U . . .
H49B H 0.827924 0.976288 0.220677 0.108 Uiso 1 1 calc R U . . .
H49C H 0.745231 0.909567 0.241478 0.108 Uiso 1 1 calc R U . . .
C50 C 0.6690(3) 0.3796(5) 0.27718(9) 0.0294(9) Uani 1 1 d . U . . .
H50 H 0.666782 0.297889 0.293582 0.035 Uiso 1 1 calc R U . . .
C51 C 0.6745(3) 0.2997(5) 0.24569(9) 0.0406(11) Uani 1 1 d . U . . .
H51A H 0.675740 0.376827 0.228979 0.061 Uiso 1 1 calc R U . . .
H51B H 0.613430 0.233488 0.240239 0.061 Uiso 1 1 calc R U . . .
H51C H 0.737982 0.237381 0.247562 0.061 Uiso 1 1 calc R U . . .
N1 N 0.9060(2) 0.2332(4) 0.36599(7) 0.0301(8) Uani 1 1 d . U . . .
P1 P 0.80751(7) 0.26686(12) 0.33535(2) 0.0253(3) Uani 1 1 d . U . . .
P2 P 0.68179(7) 0.31451(12) 0.36530(2) 0.0250(3) Uani 1 1 d . U . . .
P3 P 0.75152(8) 0.14359(12) 0.40027(2) 0.0279(3) Uani 1 1 d . U . . .
H29 H 0.537(4) 0.507(5) 0.3547(10) 0.058(14) Uiso 1 1 d . . . . .
H17 H 0.604(4) 0.336(6) 0.5355(12) 0.070(16) Uiso 1 1 d . . . . .

loop_
_atom_site_aniso_label
_atom_site_aniso_U_11
_atom_site_aniso_U_22
_atom_site_aniso_U_33
_atom_site_aniso_U_23
_atom_site_aniso_U_13
_atom_site_aniso_U_12
C1 0.031(2) 0.030(2) 0.029(2) -0.0076(19) 0.0030(17) 0.0059(18)
C2 0.035(3) 0.046(3) 0.029(2) -0.012(2) -0.0046(18) 0.015(2)
C3 0.064(3) 0.050(3) 0.030(2) -0.002(2) -0.004(2) 0.023(2)
C4 0.092(5) 0.056(4) 0.040(3) -0.007(3) -0.014(3) 0.036(3)
C5 0.089(5) 0.081(5) 0.059(4) -0.026(4) -0.038(3) 0.047(4)
C6 0.045(3) 0.089(5) 0.074(4) -0.031(4) -0.019(3) 0.022(3)
C7 0.033(3) 0.064(4) 0.052(3) -0.016(3) -0.008(2) 0.018(2)
C8 0.023(2) 0.035(3) 0.028(2) 0.0022(19) 0.0035(16) 0.0005(18)
C9 0.027(2) 0.040(3) 0.026(2) 0.0044(19) -0.0002(17) -0.0019(19)
C52 0.030(3) 0.050(3) 0.055(3) -0.014(2) 0.004(2) -0.003(2)
C10 0.028(2) 0.044(3) 0.024(2) 0.0048(19) 0.0055(17) -0.0006(19)
C11 0.030(2) 0.039(3) 0.024(2) 0.0039(19) 0.0058(17) 0.0041(19)
C12 0.032(2) 0.033(3) 0.026(2) -0.0013(18) 0.0038(17) -0.0019(18)
C13 0.024(2) 0.038(3) 0.024(2) 0.0030(18) 0.0021(16) 0.0001(18)
C14 0.045(3) 0.039(3) 0.027(2) -0.0009(19) 0.0070(19) -0.013(2)
C15 0.059(3) 0.063(4) 0.054(3) 0.012(3) -0.016(2) -0.026(3)
C16 0.042(3) 0.045(3) 0.040(3) -0.004(2) 0.015(2) -0.007(2)
C17 0.046(3) 0.044(3) 0.025(2) -0.001(2) 0.012(2) 0.002(2)
C18A 0.075(6) 0.087(7) 0.033(4) 0.005(4) 0.019(4) 0.056(5)
C18B 0.111(15) 0.082(14) 0.053(10) -0.006(9) 0.046(10) -0.002(12)
C19A 0.032(4) 0.054(6) 0.029(4) -0.005(4) 0.007(3) 0.010(4)
C19B 0.071(13) 0.089(16) 0.021(8) -0.005(10) 0.013(7) 0.011(12)
C20 0.030(2) 0.029(2) 0.028(2) -0.0051(18) 0.0109(17) -0.0003(18)
C21 0.039(3) 0.038(3) 0.037(2) 0.000(2) 0.0116(19) -0.004(2)
C22 0.032(2) 0.044(3) 0.039(2) -0.003(2) 0.0078(19) -0.004(2)
C23 0.021(2) 0.039(3) 0.031(2) 0.0114(19) 0.0077(16) 0.0000(18)
C24 0.028(3) 0.039(3) 0.055(3) 0.020(2) 0.015(2) 0.004(2)
C25 0.018(2) 0.073(4) 0.061(3) 0.027(3) 0.013(2) 0.012(2)
C26 0.030(3) 0.062(4) 0.045(3) 0.023(2) -0.002(2) -0.011(2)
C27 0.025(3) 0.051(3) 0.038(2) 0.009(2) -0.0014(18) -0.009(2)
C28 0.025(2) 0.043(3) 0.026(2) 0.0067(19) -0.0002(16) -0.0072(19)
C29 0.040(3) 0.049(4) 0.110(5) 0.013(3) 0.047(3) 0.003(3)
C30A 0.024(5) 0.038(6) 0.082(7) 0.003(5) 0.008(5) 0.002(4)
C30B 0.022(11) 0.065(17) 0.14(2) 0.048(16) 0.022(14) 0.025(10)
C31 0.091(5) 0.055(4) 0.150(7) -0.027(4) 0.080(5) -0.008(3)
C32 0.030(3) 0.081(4) 0.064(3) 0.031(3) 0.004(2) -0.016(3)
C33 0.046(3) 0.123(6) 0.081(4) 0.028(4) -0.007(3) -0.041(4)
C34 0.045(3) 0.123(5) 0.052(3) 0.009(3) 0.009(2) -0.046(3)
C35 0.033(2) 0.038(3) 0.032(2) -0.002(2) 0.0044(18) -0.013(2)
C36 0.060(3) 0.041(3) 0.033(3) -0.004(2) 0.009(2) -0.006(2)
C37 0.043(3) 0.038(3) 0.040(3) 0.004(2) 0.006(2) -0.008(2)
C38 0.020(2) 0.036(3) 0.025(2) -0.0064(18) 0.0121(16) -0.0032(18)
C39 0.022(2) 0.040(3) 0.033(2) -0.004(2) 0.0140(17) -0.0077(18)
C40 0.033(2) 0.045(3) 0.041(3) -0.004(2) 0.016(2) -0.014(2)
C41 0.042(3) 0.038(3) 0.037(3) 0.002(2) 0.018(2) -0.007(2)
C42 0.034(2) 0.039(3) 0.026(2) 0.0039(19) 0.0078(17) 0.002(2)
C43 0.024(2) 0.034(2) 0.024(2) -0.0035(18) 0.0095(16) -0.0027(17)
C44 0.026(2) 0.051(3) 0.031(2) -0.006(2) 0.0103(17) -0.016(2)
C45 0.026(3) 0.077(4) 0.045(3) -0.007(3) 0.0047(19) -0.012(2)
C46 0.049(3) 0.054(3) 0.035(2) -0.010(2) 0.012(2) -0.027(2)
C47 0.066(3) 0.060(4) 0.048(3) 0.012(3) 0.016(3) -0.017(3)
C48 0.064(4) 0.087(4) 0.055(3) 0.020(3) 0.023(3) -0.028(3)
C49 0.106(5) 0.059(4) 0.059(4) 0.012(3) 0.039(3) -0.001(3)
C50 0.026(2) 0.037(3) 0.025(2) 0.0000(18) 0.0025(16) -0.0020(18)
C51 0.042(3) 0.045(3) 0.035(2) -0.005(2) 0.0049(19) -0.007(2)
N1 0.0276(19) 0.035(2) 0.0287(19) -0.0103(16) 0.0076(14) 0.0010(15)
P1 0.0196(5) 0.0333(6) 0.0239(5) -0.0020(4) 0.0064(4) -0.0017(4)
P2 0.0215(5) 0.0301(6) 0.0252(5) -0.0002(4) 0.0090(4) -0.0013(4)
P3 0.0300(6) 0.0309(6) 0.0229(5) -0.0013(4) 0.0047(4) -0.0017(4)

loop_
_atom_type_symbol
_atom_type_description
_atom_type_scat_dispersion_real
_atom_type_scat_dispersion_imag
_atom_type_scat_source
C C 0.0181 0.0091 'International Tables Vol C Tables 4.2.6.8 and 6.1.1.4'
H H 0.0000 0.0000 'International Tables Vol C Tables 4.2.6.8 and 6.1.1.4'
N N 0.0311 0.0180 'International Tables Vol C Tables 4.2.6.8 and 6.1.1.4'
P P 0.2955 0.4335 'International Tables Vol C Tables 4.2.6.8 and 6.1.1.4'

loop_
_geom_angle_atom_site_label_1
_geom_angle_atom_site_label_2
_geom_angle_atom_site_label_3
_geom_angle
_geom_angle_site_symmetry_1
_geom_angle_site_symmetry_3
_geom_angle_publ_flag
C2 C1 P3 117.8(3) . . ?
N1 C1 C2 119.8(4) . . ?
N1 C1 P3 121.9(3) . . ?
C3 C2 C1 120.9(4) . . ?
C3 C2 C7 119.2(4) . . ?
C7 C2 C1 119.9(4) . . ?
C2 C3 C4 120.9(5) . . ?
C5 C4 C3 119.3(6) . . ?
C4 C5 C6 120.5(5) . . ?
C7 C6 C5 119.8(6) . . ?
C6 C7 C2 120.4(5) . . ?
C9 C8 P3 115.1(3) . . ?
C13 C8 C9 119.4(3) . . ?
C13 C8 P3 125.4(3) . . ?
C8 C9 C14 123.6(3) . . ?
C10 C9 C8 118.2(4) . . ?
C10 C9 C14 118.2(4) . . ?
C11 C10 C9 123.2(4) . . ?
C10 C11 C12 117.6(4) . . ?
C10 C11 C17 120.7(4) . . ?
C12 C11 C17 121.7(4) . . ?
C11 C12 C13 122.3(4) . . ?
C8 C13 C20 124.2(3) . . ?
C12 C13 C8 119.2(4) . . ?
C12 C13 C20 116.5(4) . . ?
C9 C14 C16 113.2(3) . . ?
C15 C14 C9 110.5(4) . . ?
C15 C14 C16 110.9(4) . . ?
C11 C17 C18A 110.4(4) . . ?
C11 C17 C18B 112.4(6) . . ?
C11 C17 C19B 106.7(7) . . ?
C18B C17 C19B 99.7(11) . . ?
C19A C17 C11 113.7(4) . . ?
C19A C17 C18A 111.6(6) . . ?
C13 C20 C22 111.2(3) . . ?
C21 C20 C13 110.2(3) . . ?
C21 C20 C22 111.3(3) . . ?
C24 C23 C28 118.3(4) . . ?
C24 C23 P2 114.5(3) . . ?
C28 C23 P2 126.6(3) . . ?
C23 C24 C29 122.1(4) . . ?
C25 C24 C23 119.1(4) . . ?
C25 C24 C29 118.7(4) . . ?
C26 C25 C24 122.7(4) . . ?
C25 C26 C32 122.4(5) . . ?
C27 C26 C25 116.6(4) . . ?
C27 C26 C32 120.8(5) . . ?
C26 C27 C28 124.0(5) . . ?
C23 C28 C35 124.5(3) . . ?
C27 C28 C23 118.7(4) . . ?
C27 C28 C35 116.7(4) . . ?
C24 C29 C30A 107.9(6) . . ?
C24 C29 C31 110.0(4) . . ?
C30B C29 C24 134.2(11) . . ?
C31 C29 C30A 117.3(5) . . ?
C26 C32 C34 107.6(4) . . ?
C33 C32 C26 117.5(5) . . ?
C33 C32 C34 114.8(5) . . ?
C28 C35 C36 110.5(3) . . ?
C28 C35 C37 113.1(3) . . ?
C36 C35 C37 109.8(4) . . ?
C39 C38 P1 128.4(3) . . ?
C43 C38 C39 118.3(4) . . ?
C43 C38 P1 112.9(3) . . ?
C38 C39 C44 124.7(4) . . ?
C40 C39 C38 118.2(4) . . ?
C40 C39 C44 117.1(4) . . ?
C41 C40 C39 124.3(4) . . ?
C40 C41 C42 116.6(4) . . ?
C40 C41 C47 118.8(4) . . ?
C42 C41 C47 124.6(4) . . ?
C43 C42 C41 122.0(4) . . ?
C38 C43 C50 122.4(3) . . ?
C42 C43 C38 120.2(4) . . ?
C42 C43 C50 117.4(3) . . ?
C39 C44 C46 110.9(4) . . ?
C45 C44 C39 110.4(3) . . ?
C45 C44 C46 110.6(3) . . ?
C41 C47 C48 110.6(4) . . ?
C49 C47 C41 114.8(4) . . ?
C49 C47 C48 112.4(4) . . ?
C43 C50 C52 110.4(3) . . ?
C51 C50 C52 111.4(3) . . ?
C51 C50 C43 112.7(3) . . ?
C1 N1 P1 120.7(3) . . ?
C38 P1 P2 104.28(12) . . ?
N1 P1 C38 108.70(17) . . ?
N1 P1 P2 97.06(11) . . ?
C23 P2 P1 110.13(13) . . ?
C23 P2 P3 98.68(13) . . ?
P3 P2 P1 89.90(5) . . ?
C1 P3 C8 109.43(17) . . ?
C1 P3 P2 94.41(13) . . ?
C8 P3 P2 104.84(13) . . ?

loop_
_geom_bond_atom_site_label_1
_geom_bond_atom_site_label_2
_geom_bond_distance
_geom_bond_site_symmetry_2
_geom_bond_publ_flag
C1 C2 1.489(6) . ?
C1 N1 1.294(5) . ?
C1 P3 1.853(4) . ?
C2 C3 1.384(6) . ?
C2 C7 1.393(6) . ?
C3 C4 1.393(7) . ?
C4 C5 1.376(9) . ?
C5 C6 1.394(9) . ?
C6 C7 1.380(7) . ?
C8 C9 1.416(5) . ?
C8 C13 1.413(6) . ?
C8 P3 1.858(4) . ?
C9 C10 1.400(5) . ?
C9 C14 1.522(6) . ?
C52 C50 1.534(6) . ?
C10 C11 1.379(6) . ?
C11 C12 1.386(5) . ?
C11 C17 1.521(5) . ?
C12 C13 1.392(5) . ?
C13 C20 1.526(5) . ?
C14 C15 1.515(6) . ?
C14 C16 1.530(6) . ?
C17 C18A 1.543(8) . ?
C17 C18B 1.579(19) . ?
C17 C19A 1.454(9) . ?
C17 C19B 1.598(19) . ?
C20 C21 1.524(6) . ?
C20 C22 1.534(5) . ?
C23 C24 1.409(6) . ?
C23 C28 1.413(6) . ?
C23 P2 1.858(4) . ?
C24 C25 1.403(6) . ?
C24 C29 1.500(7) . ?
C25 C26 1.384(7) . ?
C26 C27 1.361(6) . ?
C26 C32 1.526(6) . ?
C27 C28 1.396(6) . ?
C28 C35 1.507(6) . ?
C29 C30A 1.624(12) . ?
C29 C30B 1.43(2) . ?
C29 C31 1.523(8) . ?
C32 C33 1.422(7) . ?
C32 C34 1.532(7) . ?
C35 C36 1.529(5) . ?
C35 C37 1.531(6) . ?
C38 C39 1.416(5) . ?
C38 C43 1.416(5) . ?
C38 P1 1.842(4) . ?
C39 C40 1.389(6) . ?
C39 C44 1.521(6) . ?
C40 C41 1.381(6) . ?
C41 C42 1.392(6) . ?
C41 C47 1.519(6) . ?
C42 C43 1.390(5) . ?
C43 C50 1.525(5) . ?
C44 C45 1.516(6) . ?
C44 C46 1.542(6) . ?
C47 C48 1.531(7) . ?
C47 C49 1.499(7) . ?
C50 C51 1.521(5) . ?
N1 P1 1.708(3) . ?
P1 P2 2.2560(13) . ?
P2 P3 2.2006(14) . ?
